data_2233092
loop_
_publ_author_name
'Pei, Shuchen'
'Li, Jie'
'Qu, Boyi'
'Hai, Li'
'Wu, Yong'

_publ_section_title
;
 <i>N</i>-(2,3,4-Trifluorophenyl)pyrrolidine-1-carboxamide
;
_journal_coeditor_code BT5716
_journal_issue 1
_journal_name_full 'Acta Crystallographica Section E'
_journal_page_first o12
_journal_paper_doi 10.1107/S1600536811051385
_journal_volume 68
_journal_year 2012
_chemical_formula_iupac 'C11 H11 F3 N2 O'
_chemical_formula_moiety 'C11 H11 F3 N2 O'
_chemical_formula_sum 'C11 H11 F3 N2 O'
_chemical_formula_weight 244.22
_chemical_name_systematic
;
<i>N</i>-(2,3,4-Trifluorophenyl)pyrrolidine-1-carboxamide
;
_space_group_IT_number 14
_space_group_name_Hall '-P 2yn'
_space_group_name_H-M_alt 'P 1 21/n 1'
_symmetry_cell_setting monoclinic
_symmetry_space_group_name_Hall '-P 2yn'
_symmetry_space_group_name_H-M 'P 1 21/n 1'
_atom_sites_solution_hydrogens geom
_atom_sites_solution_primary direct
_atom_sites_solution_secondary difmap
_audit_creation_method SHELXL97
_cell_angle_alpha 90.00
_cell_angle_beta 100.508(7)
_cell_angle_gamma 90.00
_cell_formula_units_Z 4
_cell_length_a 6.0708(4)
_cell_length_b 24.2124(15)
_cell_length_c 7.4232(6)
_cell_measurement_reflns_used 1445
_cell_measurement_temperature 293(2)
_cell_measurement_theta_max 28.9055
_cell_measurement_theta_min 2.9090
_cell_volume 1072.83(13)
_computing_cell_refinement
;
CrysAlis PRO (Oxford Diffraction, 2007)
;
_computing_data_collection
;
CrysAlis PRO (Oxford Diffraction, 2007)
;
_computing_data_reduction
;
CrysAlis PRO (Oxford Diffraction, 2007)
;
_computing_molecular_graphics
;
OLEX2 (Dolomanov <i>et al.</i>, 2009)
;
_computing_publication_material
;
OLEX2 (Dolomanov <i>et al.</i>, 2009)
;
_computing_structure_refinement
;
SHELXL97 (Sheldrick, 2008)
;
_computing_structure_solution
;
SHELXS97 (Sheldrick, 2008)
;
_diffrn_ambient_temperature 293
_diffrn_detector_area_resol_mean 16.0874
_diffrn_measured_fraction_theta_full 1.000
_diffrn_measured_fraction_theta_max 1.000
_diffrn_measurement_device_type 'Oxford Diffraction Xcalibur Eos'
_diffrn_measurement_method '\w scans'
_diffrn_radiation_monochromator graphite
_diffrn_radiation_type 'Mo K\a'
_diffrn_radiation_wavelength 0.7107
_diffrn_reflns_av_R_equivalents 0.0184
_diffrn_reflns_limit_h_max 6
_diffrn_reflns_limit_h_min -7
_diffrn_reflns_limit_k_max 27
_diffrn_reflns_limit_k_min -30
_diffrn_reflns_limit_l_max 9
_diffrn_reflns_limit_l_min -8
_diffrn_reflns_number 4465
_diffrn_reflns_theta_full 26.37
_diffrn_reflns_theta_max 26.37
_diffrn_reflns_theta_min 2.91
_exptl_absorpt_coefficient_mu 0.134
_exptl_absorpt_correction_T_max 1.00000
_exptl_absorpt_correction_T_min 0.96350
_exptl_absorpt_correction_type multi-scan
_exptl_absorpt_process_details
;
(CrysAlis PRO; Oxford Diffraction, 2007)
;
_exptl_crystal_colour colorless
_exptl_crystal_density_diffrn 1.512
_exptl_crystal_density_method 'not measured'
_exptl_crystal_description block
_exptl_crystal_F_000 504
_exptl_crystal_size_max 0.35
_exptl_crystal_size_mid 0.35
_exptl_crystal_size_min 0.25
_refine_diff_density_max 0.236
_refine_diff_density_min -0.217
_refine_ls_extinction_method none
_refine_ls_goodness_of_fit_ref 1.038
_refine_ls_hydrogen_treatment mixed
_refine_ls_matrix_type full
_refine_ls_number_parameters 158
_refine_ls_number_reflns 2190
_refine_ls_number_restraints 0
_refine_ls_restrained_S_all 1.038
_refine_ls_R_factor_all 0.0899
_refine_ls_R_factor_gt 0.0544
_refine_ls_shift/su_max 0.000
_refine_ls_shift/su_mean 0.000
_refine_ls_structure_factor_coef Fsqd
_refine_ls_weighting_details 'calc w=1/[\s^2^(Fo^2^)+(0.0550P)^2^+0.3084P] where P=(Fo^2^+2Fc^2^)/3'
_refine_ls_weighting_scheme calc
_refine_ls_wR_factor_gt 0.1285
_refine_ls_wR_factor_ref 0.1508
_reflns_number_gt 1374
_reflns_number_total 2190
_reflns_threshold_expression I>2\s(I)
_cod_data_source_file bt5716.cif
_cod_data_source_block I
_cod_database_code 2233092
_cod_database_fobs_code 2233092

loop_
_space_group_symop_id
_space_group_symop_operation_xyz
1 'x, y, z'
2 '-x+1/2, y+1/2, -z+1/2'
3 '-x, -y, -z'
4 'x-1/2, -y-1/2, z-1/2'

loop_
_atom_site_type_symbol
_atom_site_label
_atom_site_fract_x
_atom_site_fract_y
_atom_site_fract_z
_atom_site_U_iso_or_equiv
_atom_site_adp_type
_atom_site_calc_flag
_atom_site_refinement_flags
_atom_site_occupancy
_atom_site_symmetry_multiplicity
F F1 0.1373(2) -0.04074(6) 0.1339(2) 0.0855(6) Uani d . 1 1
F F2 0.2120(3) -0.14684(7) 0.2355(3) 0.0987(7) Uani d . 1 1
F F3 0.6185(3) -0.17950(6) 0.4120(2) 0.0908(6) Uani d . 1 1
O O1 0.7849(3) 0.08144(8) 0.2954(3) 0.0827(6) Uani d . 1 1
N N1 0.4504(4) 0.03783(9) 0.2033(3) 0.0586(6) Uani d . 1 1
H H1 0.325(4) 0.0407(10) 0.159(4) 0.061(9) Uiso d . 1 1
N N2 0.4818(3) 0.13161(8) 0.1745(3) 0.0577(6) Uani d . 1 1
C C1 0.3428(4) -0.05587(11) 0.2237(3) 0.0577(6) Uani d . 1 1
C C2 0.3786(5) -0.10989(11) 0.2741(4) 0.0626(7) Uani d . 1 1
C C3 0.5855(5) -0.12546(11) 0.3645(4) 0.0649(7) Uani d . 1 1
C C4 0.7542(5) -0.08815(11) 0.4034(4) 0.0676(7) Uani d . 1 1
H H4 0.8950 -0.0992 0.4640 0.081 Uiso calc R 1 1
C C5 0.7159(4) -0.03335(11) 0.3522(4) 0.0645(7) Uani d . 1 1
H H5 0.8315 -0.0078 0.3799 0.077 Uiso calc R 1 1
C C6 0.5075(4) -0.01615(10) 0.2603(3) 0.0521(6) Uani d . 1 1
C C7 0.5845(4) 0.08395(10) 0.2289(3) 0.0558(6) Uani d . 1 1
C C8 0.2441(4) 0.13970(10) 0.1006(4) 0.0637(7) Uani d . 1 1
H H8A 0.1513 0.1238 0.1807 0.076 Uiso calc R 1 1
H H8B 0.2032 0.1234 -0.0203 0.076 Uiso calc R 1 1
C C9 0.2219(5) 0.20173(12) 0.0924(5) 0.0955(11) Uani d . 1 1
H H9A 0.1181 0.2128 -0.0170 0.115 Uiso calc R 1 1
H H9B 0.1664 0.2153 0.1987 0.115 Uiso calc R 1 1
C C10 0.4431(5) 0.22379(13) 0.0893(5) 0.0987(11) Uani d . 1 1
H H10A 0.4614 0.2594 0.1501 0.118 Uiso calc R 1 1
H H10B 0.4652 0.2284 -0.0359 0.118 Uiso calc R 1 1
C C11 0.6072(5) 0.18321(11) 0.1877(4) 0.0744(8) Uani d . 1 1
H H11A 0.7371 0.1800 0.1293 0.089 Uiso calc R 1 1
H H11B 0.6562 0.1939 0.3146 0.089 Uiso calc R 1 1

loop_
_atom_site_aniso_label
_atom_site_aniso_U_11
_atom_site_aniso_U_22
_atom_site_aniso_U_33
_atom_site_aniso_U_12
_atom_site_aniso_U_13
_atom_site_aniso_U_23
F1 0.0581(10) 0.0683(10) 0.1208(14) -0.0094(8) -0.0083(9) 0.0058(9)
F2 0.0865(13) 0.0638(10) 0.1378(17) -0.0188(9) -0.0004(11) 0.0062(10)
F3 0.1087(15) 0.0639(11) 0.0979(14) 0.0123(9) 0.0135(10) 0.0105(9)
O1 0.0462(11) 0.0746(13) 0.1207(18) -0.0060(9) -0.0020(10) 0.0012(11)
N1 0.0477(13) 0.0583(14) 0.0662(15) -0.0060(11) 0.0010(11) -0.0014(10)
N2 0.0468(12) 0.0521(12) 0.0723(14) -0.0087(10) 0.0060(10) -0.0041(10)
C1 0.0524(15) 0.0623(16) 0.0570(15) -0.0028(13) 0.0064(11) -0.0034(12)
C2 0.0659(17) 0.0541(16) 0.0686(17) -0.0082(14) 0.0147(13) -0.0042(13)
C3 0.082(2) 0.0562(16) 0.0581(16) 0.0061(15) 0.0158(14) -0.0003(12)
C4 0.0633(17) 0.0739(18) 0.0628(17) 0.0100(15) 0.0039(13) 0.0012(14)
C5 0.0563(16) 0.0664(17) 0.0675(17) -0.0033(14) 0.0029(12) -0.0041(13)
C6 0.0538(15) 0.0576(15) 0.0451(14) -0.0014(12) 0.0097(11) -0.0049(11)
C7 0.0506(15) 0.0584(15) 0.0588(15) -0.0065(13) 0.0112(11) -0.0061(12)
C8 0.0516(15) 0.0632(16) 0.0736(18) -0.0067(13) 0.0045(12) 0.0055(13)
C9 0.069(2) 0.069(2) 0.144(3) -0.0005(17) 0.007(2) 0.0207(19)
C10 0.082(2) 0.0619(19) 0.146(3) -0.0105(18) 0.003(2) 0.0102(19)
C11 0.0585(17) 0.0621(17) 0.101(2) -0.0144(14) 0.0086(15) -0.0058(15)

loop_
_atom_type_symbol
_atom_type_description
_atom_type_scat_dispersion_real
_atom_type_scat_dispersion_imag
_atom_type_scat_source
C C 0.0033 0.0016 'International Tables Vol C Tables 4.2.6.8 and 6.1.1.4'
H H 0.0000 0.0000 'International Tables Vol C Tables 4.2.6.8 and 6.1.1.4'
F F 0.0171 0.0103 'International Tables Vol C Tables 4.2.6.8 and 6.1.1.4'
N N 0.0061 0.0033 'International Tables Vol C Tables 4.2.6.8 and 6.1.1.4'
O O 0.0106 0.0060 'International Tables Vol C Tables 4.2.6.8 and 6.1.1.4'

loop_
_geom_angle_atom_site_label_1
_geom_angle_atom_site_label_2
_geom_angle_atom_site_label_3
_geom_angle
C6 N1 H1 112.6(19)
C7 N1 H1 120(2)
C7 N1 C6 127.6(2)
C7 N2 C8 127.1(2)
C7 N2 C11 120.7(2)
C11 N2 C8 112.3(2)
F1 C1 C2 118.7(2)
F1 C1 C6 118.6(2)
C2 C1 C6 122.7(2)
F2 C2 C1 120.2(2)
F2 C2 C3 120.7(2)
C3 C2 C1 119.0(2)
F3 C3 C2 118.2(3)
C4 C3 F3 121.0(3)
C4 C3 C2 120.8(3)
C3 C4 H4 120.1
C3 C4 C5 119.7(3)
C5 C4 H4 120.1
C4 C5 H5 119.5
C6 C5 C4 120.9(3)
C6 C5 H5 119.5
C1 C6 N1 117.5(2)
C1 C6 C5 116.8(2)
C5 C6 N1 125.7(2)
O1 C7 N1 122.3(2)
O1 C7 N2 122.5(2)
N2 C7 N1 115.3(2)
N2 C8 H8A 111.2
N2 C8 H8B 111.2
N2 C8 C9 102.9(2)
H8A C8 H8B 109.1
C9 C8 H8A 111.2
C9 C8 H8B 111.2
C8 C9 H9A 110.3
C8 C9 H9B 110.3
H9A C9 H9B 108.6
C10 C9 C8 106.9(2)
C10 C9 H9A 110.3
C10 C9 H9B 110.3
C9 C10 H10A 110.4
C9 C10 H10B 110.4
C9 C10 C11 106.7(3)
H10A C10 H10B 108.6
C11 C10 H10A 110.4
C11 C10 H10B 110.4
N2 C11 C10 103.7(2)
N2 C11 H11A 111.0
N2 C11 H11B 111.0
C10 C11 H11A 111.0
C10 C11 H11B 111.0
H11A C11 H11B 109.0

loop_
_geom_bond_atom_site_label_1
_geom_bond_atom_site_label_2
_geom_bond_distance
F1 C1 1.353(3)
F2 C2 1.341(3)
F3 C3 1.360(3)
O1 C7 1.228(3)
N1 H1 0.77(3)
N1 C6 1.398(3)
N1 C7 1.375(3)
N2 C7 1.338(3)
N2 C8 1.461(3)
N2 C11 1.457(3)
C1 C2 1.367(4)
C1 C6 1.378(3)
C2 C3 1.365(4)
C3 C4 1.357(4)
C4 H4 0.9300
C4 C5 1.388(4)
C5 H5 0.9300
C5 C6 1.387(3)
C8 H8A 0.9700
C8 H8B 0.9700
C8 C9 1.508(4)
C9 H9A 0.9700
C9 H9B 0.9700
C9 C10 1.449(4)
C10 H10A 0.9700
C10 H10B 0.9700
C10 C11 1.492(4)
C11 H11A 0.9700
C11 H11B 0.9700

loop_
_geom_hbond_atom_site_label_D
_geom_hbond_atom_site_label_H
_geom_hbond_atom_site_label_A
_geom_hbond_distance_DH
_geom_hbond_distance_HA
_geom_hbond_distance_DA
_geom_hbond_angle_DHA
N1 H1 F1 0.77(3) 2.27(3) 2.672(3) 113(2)
